data_7224225
loop_
_publ_author_name
'Ar\'i\~nez-Soriano, J.'
'Albalad, J.'
'P\'erez-Carvajal, J.'
'Imaz, I.'
'Busqu\'e, F.'
'Juanhuix, J.'
'Maspoch, D.'

_publ_section_title
;
 Two-step synthesis of heterometallic coordination polymers using a
 polyazamacrocyclic linker
;
_journal_issue 22
_journal_name_full CrystEngComm
_journal_page_first 4196
_journal_paper_doi 10.1039/C5CE02520F
_journal_volume 18
_journal_year 2016
_chemical_formula_moiety 'C30 H38 N6 O10, 7H2O'
_chemical_formula_sum 'C30 H52 N6 O17'
_chemical_formula_weight 754.66
_chemical_name_systematic 1
_space_group_crystal_system monoclinic
_space_group_IT_number 15
_space_group_name_Hall '-C 2yc'
_space_group_name_H-M_alt 'C 1 2/c 1'
_symmetry_space_group_name_Hall '-C 2yc'
_symmetry_space_group_name_H-M 'C 1 2/c 1'
_atom_sites_solution_hydrogens mixed
_audit_creation_method SHELXL-2014
_audit_update_record
;
2015-12-22 deposited with the CCDC.
2016-02-11 downloaded from the CCDC.
;
_cell_angle_alpha 90
_cell_angle_beta 96.98(5)
_cell_angle_gamma 90
_cell_formula_units_Z 4
_cell_length_a 13.691(4)
_cell_length_b 22.544(6)
_cell_length_c 11.572(3)
_cell_measurement_reflns_used 324
_cell_measurement_temperature 100(2)
_cell_measurement_theta_max 10
_cell_measurement_theta_min 1
_cell_volume 3545.2(17)
_computing_cell_refinement 'Bruker SMART'
_computing_data_collection 'Bruker SMART'
_computing_data_reduction 'Bruker SAINT'
_computing_structure_refinement 'SHELXL-2014 (Sheldrick, 2014)'
_computing_structure_solution 'Brurker SHELXTL'
_diffrn_ambient_temperature 100(2)
_diffrn_measured_fraction_theta_full 0.999
_diffrn_measured_fraction_theta_max 0.999
_diffrn_measurement_device_type 'CCD area detector'
_diffrn_measurement_method 'phi and omega scans'
_diffrn_radiation_type MoK\a
_diffrn_radiation_wavelength 0.71073
_diffrn_reflns_av_R_equivalents 0.0574
_diffrn_reflns_av_unetI/netI 0.0402
_diffrn_reflns_Laue_measured_fraction_full 0.999
_diffrn_reflns_Laue_measured_fraction_max 0.999
_diffrn_reflns_limit_h_max 17
_diffrn_reflns_limit_h_min -17
_diffrn_reflns_limit_k_max 28
_diffrn_reflns_limit_k_min -27
_diffrn_reflns_limit_l_max 14
_diffrn_reflns_limit_l_min -14
_diffrn_reflns_number 23208
_diffrn_reflns_point_group_measured_fraction_full 0.999
_diffrn_reflns_point_group_measured_fraction_max 0.999
_diffrn_reflns_theta_full 25.242
_diffrn_reflns_theta_max 26.369
_diffrn_reflns_theta_min 2.358
_diffrn_source 'sealed tube'
_exptl_absorpt_coefficient_mu 0.118
_exptl_absorpt_correction_T_max 1.0000
_exptl_absorpt_correction_T_min 0.5668
_exptl_absorpt_correction_type multi-scan
_exptl_crystal_colour colourless
_exptl_crystal_density_diffrn 1.414
_exptl_crystal_description prisme
_exptl_crystal_F_000 1584
_refine_diff_density_max 1.212
_refine_diff_density_min -1.040
_refine_diff_density_rms 0.108
_refine_ls_extinction_method none
_refine_ls_goodness_of_fit_ref 1.069
_refine_ls_hydrogen_treatment mixed
_refine_ls_matrix_type full
_refine_ls_number_parameters 244
_refine_ls_number_reflns 3632
_refine_ls_number_restraints 0
_refine_ls_restrained_S_all 1.069
_refine_ls_R_factor_all 0.1222
_refine_ls_R_factor_gt 0.1019
_refine_ls_shift/su_max 0.000
_refine_ls_shift/su_mean 0.000
_refine_ls_structure_factor_coef Fsqd
_refine_ls_weighting_details 'w=1/[\s^2^(Fo^2^)+(0.1238P)^2^+24.6691P] where P=(Fo^2^+2Fc^2^)/3'
_refine_ls_weighting_scheme calc
_refine_ls_wR_factor_gt 0.2549
_refine_ls_wR_factor_ref 0.2711
_reflns_Friedel_coverage 0.000
_reflns_number_gt 2885
_reflns_number_total 3632
_reflns_threshold_expression 'I > 2\s(I)'
_cod_data_source_file c5ce02520f2.cif
_cod_data_source_block shelx
_cod_depositor_comments 'Adding full bibliography for 7224225--7224230.cif.'
_cod_original_cell_volume 3545.2
_cod_database_code 7224225
_shelx_space_group_comment
;
The symmetry employed for this shelxl refinement is uniquely defined
by the following loop, which should always be used as a source of
symmetry information in preference to the above space-group names.
They are only intended as comments.
;
_shelxl_version_number 2014-3

loop_
_space_group_symop_operation_xyz
'x, y, z'
'-x, y, -z+1/2'
'x+1/2, y+1/2, z'
'-x+1/2, y+1/2, -z+1/2'
'-x, -y, -z'
'x, -y, z-1/2'
'-x+1/2, -y+1/2, -z'
'x+1/2, -y+1/2, z-1/2'

loop_
_atom_site_label
_atom_site_type_symbol
_atom_site_fract_x
_atom_site_fract_y
_atom_site_fract_z
_atom_site_U_iso_or_equiv
_atom_site_adp_type
_atom_site_occupancy
_atom_site_site_symmetry_order
_atom_site_calc_flag
_atom_site_refinement_flags_posn
_atom_site_refinement_flags_adp
_atom_site_refinement_flags_occupancy
C1 C -0.0261(3) 0.37052(18) 0.9384(4) 0.0244(9) Uani 1 1 d . . .
H1A H -0.0153 0.4050 0.8914 0.029 Uiso 1 1 calc R U .
H1B H -0.0132 0.3821 1.0196 0.029 Uiso 1 1 calc R U .
C2 C 0.1437(3) 0.34967(18) 0.9163(4) 0.0238(9) Uani 1 1 d . . .
H2A H 0.1930 0.3194 0.9374 0.029 Uiso 1 1 calc R U .
H2B H 0.1527 0.3809 0.9743 0.029 Uiso 1 1 calc R U .
C3 C 0.1571(3) 0.37472(17) 0.7989(4) 0.0233(9) Uani 1 1 d . . .
H3A H 0.2191 0.3959 0.8041 0.028 Uiso 1 1 calc R U .
H3B H 0.1047 0.4028 0.7754 0.028 Uiso 1 1 calc R U .
C4 C 0.1323(3) 0.35156(18) 0.5873(4) 0.0229(9) Uani 1 1 d . . .
H4A H 0.1463 0.3219 0.5309 0.028 Uiso 1 1 calc R U .
H4B H 0.1744 0.3855 0.5786 0.028 Uiso 1 1 calc R U .
C5 C 0.0441(3) 0.27668(18) 1.0014(4) 0.0254(9) Uani 1 1 d . . .
H5A H -0.0229 0.2695 1.0170 0.031 Uiso 1 1 calc R U .
H5B H 0.0818 0.2895 1.0734 0.031 Uiso 1 1 calc R U .
C6 C 0.0875(3) 0.21944(18) 0.9615(4) 0.0240(9) Uani 1 1 d . . .
C7 C 0.0980(3) 0.11349(18) 1.0253(4) 0.0250(9) Uani 1 1 d . . .
C8 C 0.0845(3) 0.07706(18) 1.1209(4) 0.0267(9) Uani 1 1 d . . .
H8 H 0.0654 0.0937 1.1882 0.032 Uiso 1 1 calc R U .
C9 C 0.0995(3) 0.01693(19) 1.1150(4) 0.0281(9) Uani 1 1 d . . .
H9 H 0.0883 -0.0071 1.1775 0.034 Uiso 1 1 calc R U .
C10 C 0.1315(3) -0.00852(19) 1.0157(4) 0.0291(10) Uani 1 1 d . . .
C11 C 0.1485(3) 0.0278(2) 0.9244(4) 0.0303(10) Uani 1 1 d . . .
H11 H 0.1715 0.0111 0.8593 0.036 Uiso 1 1 calc R U .
C12 C 0.1321(3) 0.08829(19) 0.9269(4) 0.0292(10) Uani 1 1 d . . .
H12 H 0.1436 0.1120 0.8641 0.035 Uiso 1 1 calc R U .
C13 C 0.1420(3) -0.0742(2) 1.0047(4) 0.0325(10) Uani 1 1 d . . .
C14 C 0.2539(3) 0.29510(16) 0.7199(4) 0.0209(8) Uani 1 1 d . . .
H14A H 0.2770 0.2905 0.8020 0.025 Uiso 1 1 calc R U .
H14B H 0.3010 0.3199 0.6862 0.025 Uiso 1 1 calc R U .
C15 C 0.2519(3) 0.23454(17) 0.6624(4) 0.0214(8) Uani 1 1 d . . .
N1 N 0.0441(2) 0.32355(14) 0.9152(3) 0.0202(7) Uani 1 1 d . . .
N2 N 0.1562(2) 0.32650(14) 0.7081(3) 0.0188(7) Uani 1 1 d . . .
N3 N 0.0745(2) 0.17372(15) 1.0349(3) 0.0252(8) Uani 1 1 d . . .
H6N H 0.0480 0.1831 1.0960 0.030 Uiso 1 1 calc R U .
O1 O 0.1296(2) 0.21573(13) 0.8742(3) 0.0350(8) Uani 1 1 d . . .
O2 O 0.1410(3) -0.10299(14) 1.1038(3) 0.0408(9) Uani 1 1 d . . .
O3 O 0.1509(2) -0.09815(15) 0.9125(3) 0.0391(8) Uani 1 1 d . . .
O5 O 0.3338(2) 0.20841(12) 0.6761(3) 0.0259(7) Uani 1 1 d . . .
O4 O 0.1730(2) 0.21633(12) 0.6092(3) 0.0274(7) Uani 1 1 d . . .
O1W O 0.0000 0.22180(17) 0.2500 0.0229(9) Uani 1 2 d S T P
O2W O 0.0929(5) 0.5014(2) 0.8931(8) 0.121(3) Uani 1 1 d . . .
O3W O 0.1097(4) 0.5043(2) 0.6126(8) 0.116(3) Uani 1 1 d . . .
O4W O 0.3309(7) 0.0917(2) 0.7341(7) 0.141(3) Uani 1 1 d . . .
H3N H 0.115(3) 0.302(2) 0.724(4) 0.017(11) Uiso 1 1 d . . .
H13A H 0.1559 -0.1429 1.1026 0.020 Uiso 1 1 d . U .

loop_
_atom_site_aniso_label
_atom_site_aniso_U_11
_atom_site_aniso_U_22
_atom_site_aniso_U_33
_atom_site_aniso_U_23
_atom_site_aniso_U_13
_atom_site_aniso_U_12
C1 0.0143(18) 0.023(2) 0.037(2) -0.0039(17) 0.0046(16) 0.0008(14)
C2 0.0108(18) 0.025(2) 0.036(2) -0.0038(17) 0.0042(16) -0.0010(14)
C3 0.0114(17) 0.0201(19) 0.039(2) -0.0024(17) 0.0063(16) -0.0024(14)
C4 0.0112(17) 0.026(2) 0.033(2) 0.0036(17) 0.0078(15) 0.0003(14)
C5 0.0201(19) 0.028(2) 0.029(2) -0.0001(17) 0.0058(16) 0.0006(16)
C6 0.0153(18) 0.026(2) 0.030(2) 0.0026(17) 0.0024(16) -0.0026(15)
C7 0.0118(17) 0.026(2) 0.037(2) -0.0043(17) 0.0030(16) -0.0006(14)
C8 0.0169(19) 0.027(2) 0.037(2) -0.0022(18) 0.0097(17) -0.0012(15)
C9 0.021(2) 0.030(2) 0.035(2) 0.0024(18) 0.0068(17) 0.0011(16)
C10 0.0166(19) 0.030(2) 0.041(3) -0.0023(19) 0.0062(17) 0.0028(16)
C11 0.025(2) 0.032(2) 0.036(2) -0.0043(19) 0.0091(18) 0.0029(17)
C12 0.024(2) 0.029(2) 0.036(2) 0.0005(18) 0.0121(18) 0.0003(17)
C13 0.022(2) 0.033(2) 0.043(3) -0.003(2) 0.0075(19) 0.0054(17)
C14 0.0090(17) 0.0209(19) 0.034(2) 0.0001(16) 0.0055(15) 0.0011(13)
C15 0.0157(18) 0.0233(19) 0.027(2) 0.0017(16) 0.0089(15) -0.0018(14)
N1 0.0118(15) 0.0233(17) 0.0262(18) -0.0006(13) 0.0046(12) -0.0008(12)
N2 0.0098(14) 0.0195(16) 0.0283(18) 0.0002(13) 0.0071(12) -0.0016(12)
N3 0.0189(16) 0.0279(18) 0.0299(19) 0.0007(15) 0.0072(14) 0.0014(13)
O1 0.0385(18) 0.0245(16) 0.046(2) 0.0004(14) 0.0190(15) 0.0028(13)
O2 0.047(2) 0.0252(16) 0.052(2) 0.0072(15) 0.0132(17) 0.0100(14)
O3 0.0367(19) 0.0335(18) 0.049(2) -0.0072(16) 0.0113(15) 0.0088(14)
O5 0.0181(14) 0.0225(14) 0.0385(17) -0.0032(12) 0.0085(12) 0.0019(11)
O4 0.0191(14) 0.0239(14) 0.0395(18) -0.0044(13) 0.0042(12) -0.0020(11)
O1W 0.0182(19) 0.023(2) 0.030(2) 0.000 0.0102(16) 0.000
O2W 0.085(4) 0.037(3) 0.251(9) 0.005(4) 0.063(5) 0.006(2)
O3W 0.073(4) 0.050(3) 0.227(8) -0.006(4) 0.027(4) 0.004(3)
O4W 0.236(9) 0.042(3) 0.156(7) 0.019(4) 0.065(6) 0.031(4)

loop_
_atom_type_symbol
_atom_type_description
_atom_type_scat_dispersion_real
_atom_type_scat_dispersion_imag
_atom_type_scat_source
C C 0.0033 0.0016 'International Tables Vol C Tables 4.2.6.8 and 6.1.1.4'
H H 0.0000 0.0000 'International Tables Vol C Tables 4.2.6.8 and 6.1.1.4'
N N 0.0061 0.0033 'International Tables Vol C Tables 4.2.6.8 and 6.1.1.4'
O O 0.0106 0.0060 'International Tables Vol C Tables 4.2.6.8 and 6.1.1.4'

loop_
_geom_angle_atom_site_label_1
_geom_angle_atom_site_label_2
_geom_angle_atom_site_label_3
_geom_angle
_geom_angle_site_symmetry_3
N1 C1 C4 113.2(3) 2_556
N1 C2 C3 110.8(3) .
C2 C3 N2 111.5(3) .
N2 C4 C1 112.6(3) 2_556
N1 C5 C6 112.2(3) .
O1 C6 N3 125.0(4) .
O1 C6 C5 123.4(4) .
N3 C6 C5 111.6(4) .
C12 C7 N3 124.0(4) .
C12 C7 C8 119.4(4) .
N3 C7 C8 116.7(4) .
C9 C8 C7 120.1(4) .
C8 C9 C10 120.5(4) .
C11 C10 C9 119.0(4) .
C11 C10 C13 119.7(4) .
C9 C10 C13 121.2(4) .
C10 C11 C12 121.7(4) .
C11 C12 C7 119.2(4) .
O3 C13 O2 123.9(4) .
O3 C13 C10 122.4(4) .
O2 C13 C10 113.7(4) .
N2 C14 C15 114.5(3) .
O4 C15 O5 127.8(4) .
O4 C15 C14 118.8(3) .
O5 C15 C14 113.4(3) .
C5 N1 C1 110.0(3) .
C5 N1 C2 111.0(3) .
C1 N1 C2 109.4(3) .
C14 N2 C4 110.5(3) .
C14 N2 C3 110.1(3) .
C4 N2 C3 111.0(3) .
C6 N3 C7 129.4(4) .

loop_
_geom_bond_atom_site_label_1
_geom_bond_atom_site_label_2
_geom_bond_distance
_geom_bond_site_symmetry_2
C1 N1 1.477(5) .
C1 C4 1.510(5) 2_556
C2 N1 1.484(5) .
C2 C3 1.503(6) .
C3 N2 1.511(5) .
C4 N2 1.506(5) .
C4 C1 1.510(5) 2_556
C5 N1 1.453(5) .
C5 C6 1.516(6) .
C6 O1 1.225(5) .
C6 N3 1.361(5) .
C7 C12 1.402(6) .
C7 N3 1.403(5) .
C7 C8 1.409(6) .
C8 C9 1.374(6) .
C9 C10 1.402(6) .
C10 C11 1.378(7) .
C10 C13 1.494(6) .
C11 C12 1.384(6) .
C13 O3 1.215(6) .
C13 O2 1.320(6) .
C14 N2 1.506(4) .
C14 C15 1.518(5) .
C15 O4 1.245(5) .
C15 O5 1.260(5) .
